data_4500726
loop_
_publ_author_name
'Nath, Naba K.'
'Aggarwal, Himanshu'
'Nangia, Ashwini'

_publ_section_title
;
 Crystal Structure of Methyl Paraben Polymorph II
;
_journal_issue 4
_journal_name_full 'Crystal Growth &amp; Design'
_journal_page_first 967
_journal_paper_doi 10.1021/cg2001909
_journal_volume 11
_journal_year 2011
_chemical_formula_sum 'C8 H8 O3'
_chemical_formula_weight 152.14
_chemical_name_systematic
; 
 ? 
;
_space_group_IT_number 14
_symmetry_cell_setting monoclinic
_symmetry_space_group_name_Hall '-P 2ybc'
_symmetry_space_group_name_H-M 'P 1 21/c 1'
_atom_sites_solution_hydrogens geom
_atom_sites_solution_primary direct
_atom_sites_solution_secondary difmap
_audit_creation_method SHELXL-97
_cell_angle_alpha 90.00
_cell_angle_beta 99.810(5)
_cell_angle_gamma 90.00
_cell_formula_units_Z 4
_cell_length_a 4.8186(13)
_cell_length_b 14.630(4)
_cell_length_c 10.239(3)
_cell_measurement_reflns_used 1437
_cell_measurement_temperature 100(2)
_cell_measurement_theta_max 25.37
_cell_measurement_theta_min 2.78
_cell_volume 711.3(3)
_computing_cell_refinement 'Bruker SMART'
_computing_data_collection 'Bruker SMART'
_computing_data_reduction 'Bruker SAINT'
_computing_molecular_graphics 'Bruker SHELXTL'
_computing_publication_material 'Bruker SHELXTL'
_computing_structure_refinement 'SHELXL-97 (Sheldrick, 1997)'
_computing_structure_solution 'SHELXS-97 (Sheldrick, 1990)'
_diffrn_ambient_temperature 100(2)
_diffrn_measured_fraction_theta_full 1.000
_diffrn_measured_fraction_theta_max 1.000
_diffrn_measurement_device_type MoK\a
_diffrn_measurement_method 'phi and omega scans'
_diffrn_radiation_monochromator graphite
_diffrn_radiation_source 'fine-focus sealed tube'
_diffrn_radiation_type MoK\a
_diffrn_radiation_wavelength 0.71073
_diffrn_reflns_av_R_equivalents 0.0518
_diffrn_reflns_av_sigmaI/netI 0.0380
_diffrn_reflns_limit_h_max 5
_diffrn_reflns_limit_h_min -5
_diffrn_reflns_limit_k_max 17
_diffrn_reflns_limit_k_min -17
_diffrn_reflns_limit_l_max 12
_diffrn_reflns_limit_l_min -12
_diffrn_reflns_number 7072
_diffrn_reflns_theta_full 25.84
_diffrn_reflns_theta_max 25.84
_diffrn_reflns_theta_min 2.45
_exptl_absorpt_coefficient_mu 0.109
_exptl_absorpt_correction_T_max 0.9913
_exptl_absorpt_correction_T_min 0.9774
_exptl_absorpt_correction_type multi-scan
_exptl_absorpt_process_details SADABS
_exptl_crystal_colour colorless
_exptl_crystal_density_diffrn 1.421
_exptl_crystal_density_method 'not measured'
_exptl_crystal_description plate
_exptl_crystal_F_000 320
_exptl_crystal_size_max 0.21
_exptl_crystal_size_mid 0.10
_exptl_crystal_size_min 0.08
_refine_diff_density_max 0.264
_refine_diff_density_min -0.403
_refine_diff_density_rms 0.059
_refine_ls_extinction_method none
_refine_ls_goodness_of_fit_ref 1.339
_refine_ls_hydrogen_treatment mixed
_refine_ls_matrix_type full
_refine_ls_number_parameters 105
_refine_ls_number_reflns 1370
_refine_ls_number_restraints 0
_refine_ls_restrained_S_all 1.339
_refine_ls_R_factor_all 0.0884
_refine_ls_R_factor_gt 0.0801
_refine_ls_shift/su_max 0.000
_refine_ls_shift/su_mean 0.000
_refine_ls_structure_factor_coef Fsqd
_refine_ls_weighting_details 'calc w=1/[\s^2^(Fo^2^)+(0.0482P)^2^+0.6609P] where P=(Fo^2^+2Fc^2^)/3'
_refine_ls_weighting_scheme calc
_refine_ls_wR_factor_gt 0.1564
_refine_ls_wR_factor_ref 0.1602
_reflns_number_gt 1252
_reflns_number_total 1370
_reflns_threshold_expression >2sigma(I)
_cod_data_source_file cg2001909_si_001.cif
_cod_data_source_block Form-II
_cod_depositor_comments
;
The following automatic conversions were performed:

'_symmetry_cell_setting' value 'Monoclinic' changed to 'monoclinic'
according to /home/saulius/struct/CIF-dictionaries/cif_core.dic
dictionary named 'cif_core.dic' version 2.4.1 from 2010-06-29.

Automatic conversion script
Id: cif_fix_values 1715 2011-07-08 13:25:40Z adriana 
;
_cod_original_sg_symbol_H-M 'P2(1)/c  '
_cod_database_code 4500726

loop_
_symmetry_equiv_pos_as_xyz
'x, y, z'
'-x, y+1/2, -z+1/2'
'-x, -y, -z'
'x, -y-1/2, z-1/2'

loop_
_atom_site_label
_atom_site_type_symbol
_atom_site_fract_x
_atom_site_fract_y
_atom_site_fract_z
_atom_site_U_iso_or_equiv
_atom_site_adp_type
_atom_site_occupancy
_atom_site_symmetry_multiplicity
_atom_site_calc_flag
_atom_site_refinement_flags
O3 O 0.1994(4) 0.45124(14) 0.6324(2) 0.0266(6) Uani 1 1 d .
O1 O 0.6665(5) 0.09310(13) 0.4084(2) 0.0254(6) Uani 1 1 d .
O2 O 0.0105(4) 0.34564(14) 0.74689(19) 0.0236(5) Uani 1 1 d .
C7 C 0.1567(6) 0.3647(2) 0.6665(3) 0.0202(7) Uani 1 1 d .
C4 C 0.2990(6) 0.2975(2) 0.5968(3) 0.0189(6) Uani 1 1 d .
C3 C 0.2547(6) 0.2058(2) 0.6208(3) 0.0215(7) Uani 1 1 d .
H3 H 0.1358 0.1894 0.6821 0.026 Uiso 1 1 calc R
C6 C 0.6024(6) 0.25299(19) 0.4438(3) 0.0194(6) Uani 1 1 d .
H6 H 0.7235 0.2692 0.3833 0.023 Uiso 1 1 calc R
C5 C 0.4757(6) 0.31998(19) 0.5073(3) 0.0180(6) Uani 1 1 d .
H5 H 0.5092 0.3824 0.4898 0.022 Uiso 1 1 calc R
C1 C 0.5534(6) 0.16259(19) 0.4680(3) 0.0192(6) Uani 1 1 d .
C8 C 0.0658(7) 0.5195(2) 0.7010(3) 0.0316(8) Uani 1 1 d .
H8A H -0.1387 0.5106 0.6826 0.047 Uiso 1 1 calc R
H8B H 0.1115 0.5804 0.6706 0.047 Uiso 1 1 calc R
H8C H 0.1334 0.5143 0.7965 0.047 Uiso 1 1 calc R
C2 C 0.3785(6) 0.1385(2) 0.5580(3) 0.0214(7) Uani 1 1 d .
H2 H 0.3458 0.0760 0.5754 0.026 Uiso 1 1 calc R
H1 H 0.784(10) 0.114(3) 0.361(5) 0.073(15) Uiso 1 1 d .

loop_
_atom_site_aniso_label
_atom_site_aniso_U_11
_atom_site_aniso_U_22
_atom_site_aniso_U_33
_atom_site_aniso_U_23
_atom_site_aniso_U_13
_atom_site_aniso_U_12
O3 0.0338(13) 0.0210(11) 0.0290(12) 0.0007(9) 0.0168(10) 0.0043(9)
O1 0.0316(12) 0.0177(11) 0.0322(12) -0.0022(9) 0.0204(10) -0.0005(9)
O2 0.0233(11) 0.0310(12) 0.0196(10) -0.0005(9) 0.0126(9) 0.0004(9)
C7 0.0193(15) 0.0247(16) 0.0166(14) 0.0036(12) 0.0027(12) -0.0024(12)
C4 0.0179(14) 0.0219(15) 0.0172(14) 0.0011(12) 0.0036(11) 0.0010(11)
C3 0.0171(14) 0.0299(17) 0.0187(14) 0.0014(12) 0.0063(11) -0.0015(12)
C6 0.0195(14) 0.0242(15) 0.0162(14) 0.0034(12) 0.0080(11) -0.0037(12)
C5 0.0191(14) 0.0176(14) 0.0181(14) 0.0025(11) 0.0054(11) -0.0013(11)
C1 0.0181(15) 0.0216(15) 0.0189(15) -0.0008(12) 0.0059(11) -0.0009(12)
C8 0.045(2) 0.0200(16) 0.0347(18) -0.0025(14) 0.0214(16) 0.0050(14)
C2 0.0235(15) 0.0188(15) 0.0235(15) 0.0044(12) 0.0086(12) -0.0060(12)

loop_
_atom_type_symbol
_atom_type_description
_atom_type_scat_dispersion_real
_atom_type_scat_dispersion_imag
_atom_type_scat_source
C C 0.0033 0.0016 'International Tables Vol C Tables 4.2.6.8 and 6.1.1.4'
H H 0.0000 0.0000 'International Tables Vol C Tables 4.2.6.8 and 6.1.1.4'
O O 0.0106 0.0060 'International Tables Vol C Tables 4.2.6.8 and 6.1.1.4'

loop_
_geom_angle_atom_site_label_1
_geom_angle_atom_site_label_2
_geom_angle_atom_site_label_3
_geom_angle
C7 O3 C8 115.4(2)
C1 O1 H1 110(3)
O2 C7 O3 122.1(3)
O2 C7 C4 124.0(3)
O3 C7 C4 113.9(2)
C3 C4 C5 118.3(3)
C3 C4 C7 117.9(2)
C5 C4 C7 123.8(3)
C2 C3 C4 121.4(3)
C2 C3 H3 119.3
C4 C3 H3 119.3
C1 C6 C5 119.8(3)
C1 C6 H6 120.1
C5 C6 H6 120.1
C6 C5 C4 120.9(3)
C6 C5 H5 119.5
C4 C5 H5 119.5
O1 C1 C6 123.3(2)
O1 C1 C2 116.4(3)
C6 C1 C2 120.3(3)
O3 C8 H8A 109.5
O3 C8 H8B 109.5
H8A C8 H8B 109.5
O3 C8 H8C 109.5
H8A C8 H8C 109.5
H8B C8 H8C 109.5
C3 C2 C1 119.3(3)
C3 C2 H2 120.4
C1 C2 H2 120.4

loop_
_geom_bond_atom_site_label_1
_geom_bond_atom_site_label_2
_geom_bond_distance
O3 C7 1.338(4)
O3 C8 1.436(3)
O1 C1 1.348(3)
O1 H1 0.86(5)
O2 C7 1.204(3)
C7 C4 1.454(4)
C4 C3 1.388(4)
C4 C5 1.393(4)
C3 C2 1.368(4)
C3 H3 0.9500
C6 C1 1.373(4)
C6 C5 1.375(4)
C6 H6 0.9500
C5 H5 0.9500
C1 C2 1.396(4)
C8 H8A 0.9800
C8 H8B 0.9800
C8 H8C 0.9800
C2 H2 0.9500

loop_
_cod_related_entry_id
_cod_related_entry_database
_cod_related_entry_code
1 ChemSpider 7176
